data_4508402
loop_
_publ_author_name
'Sko\<repov\'a, Eli\<ska'
'\<Cejka, Jan'
'Hu\<s\'ak, Michal'
'Eigner, V\'aclav'
'Rohl\'i\<cek, Jan'
'\<Sturc, Anton\'in'
'Kratochv\'il, Bohumil'

_publ_section_title
;
 Trospium Chloride: Unusual Example of Polymorphism Based on Structure
 Disorder
;
_journal_issue 12
_journal_name_full 'Crystal Growth &amp; Design'
_journal_page_first 5193
_journal_paper_doi 10.1021/cg4007394
_journal_volume 13
_journal_year 2013
_chemical_formula_moiety 'C25.00 H30 Cl1.00 N1.00 O3.00'
_chemical_formula_sum 'C25 H30 Cl N O3'
_chemical_formula_weight 427.97
_space_group_IT_number 14
_symmetry_cell_setting monoclinic
_symmetry_space_group_name_Hall '-P 2ybc'
_symmetry_space_group_name_H-M 'P 1 21/c 1'
_atom_sites_solution_hydrogens difmap
_atom_sites_solution_primary direct
_cell_angle_alpha 90
_cell_angle_beta 100.685(3)
_cell_angle_gamma 90
_cell_formula_units_Z 4
_cell_length_a 10.9483(3)
_cell_length_b 10.9241(3)
_cell_length_c 18.0149(5)
_cell_measurement_reflns_used 10999
_cell_measurement_temperature 150
_cell_measurement_theta_max 77
_cell_measurement_theta_min 4
_cell_volume 2117.23(10)
_computing_cell_refinement 'CrysAlis, (Oxford Diffraction, 2002)'
_computing_data_collection 'Xcalibur, (Oxford Diffraction, 2002)'
_computing_data_reduction 'CrysAlis, (Oxford Diffraction, 2002)'
_computing_molecular_graphics 'CAMERON (Watkin et al., 1996)'
_computing_publication_material 'CRYSTALS (Betteridge et al., 2003)'
_computing_structure_refinement 'CRYSTALS (Betteridge et al., 2003)'
_computing_structure_solution 'SIR92 (Altomare et al., 1994)'
_diffrn_ambient_temperature 150
_diffrn_measured_fraction_theta_full 0.996
_diffrn_measured_fraction_theta_max 0.989
_diffrn_measurement_device Area
_diffrn_measurement_device_type 'Oxford Diffraction XCALIBUR'
_diffrn_measurement_method '\f & \w scans'
_diffrn_radiation_monochromator graphite
_diffrn_radiation_type 'Cu K\a'
_diffrn_radiation_wavelength 1.54180
_diffrn_reflns_av_R_equivalents 0.036
_diffrn_reflns_limit_h_max 13
_diffrn_reflns_limit_h_min -13
_diffrn_reflns_limit_k_max 13
_diffrn_reflns_limit_k_min -13
_diffrn_reflns_limit_l_max 21
_diffrn_reflns_limit_l_min -22
_diffrn_reflns_number 23949
_diffrn_reflns_theta_full 74.605
_diffrn_reflns_theta_max 77.713
_diffrn_reflns_theta_min 4.109
_diffrn_standards_number 0
_exptl_absorpt_coefficient_mu 1.812
_exptl_absorpt_correction_T_max 1.0000
_exptl_absorpt_correction_T_min 0.68429
_exptl_absorpt_correction_type multi-scan
_exptl_absorpt_process_details 'CrysAlis, (Oxford Diffraction, 2002)'
_exptl_crystal_colour colourless
_exptl_crystal_density_diffrn 1.343
_exptl_crystal_density_method 'not measured'
_exptl_crystal_description block
_exptl_crystal_F_000 912.000
_exptl_crystal_size_max 0.491
_exptl_crystal_size_mid 0.377
_exptl_crystal_size_min 0.20
_refine_diff_density_max 0.70
_refine_diff_density_min -0.71
_refine_ls_extinction_coef 11.8(7)
_refine_ls_extinction_method 'Larson (1970), Equation 22'
_refine_ls_goodness_of_fit_ref 0.9999
_refine_ls_hydrogen_treatment constr
_refine_ls_matrix_type full
_refine_ls_number_parameters 273
_refine_ls_number_reflns 4459
_refine_ls_number_restraints 0
_refine_ls_R_factor_all 0.0680
_refine_ls_R_factor_gt 0.0536
_refine_ls_shift/su_max 0.0003739
_refine_ls_shift/su_mean 0.0000202
_refine_ls_structure_factor_coef Fsqd
_refine_ls_weighting_details
;
 Method= Quasi-Unit weights 
 W = 1.0 or 1./2F 
;
_refine_ls_weighting_scheme calc
_refine_ls_wR_factor_all 0.1006
_refine_ls_wR_factor_gt 0.0933
_refine_ls_wR_factor_ref 0.1006
_reflns_limit_h_max 13
_reflns_limit_h_min -13
_reflns_limit_k_max 13
_reflns_limit_k_min 0
_reflns_limit_l_max 22
_reflns_limit_l_min 0
_reflns_number_gt 3253
_reflns_number_total 4459
_reflns_threshold_expression I>2.0\s(I)
_oxford_diffrn_Wilson_B_factor 2.91
_oxford_diffrn_Wilson_scale 0.06
_oxford_refine_ls_r_factor_ref 0.0680
_oxford_refine_ls_scale 4.04(5)
_oxford_reflns_number_all 4459
_oxford_reflns_threshold_expression_ref I>-10.0\s(I)
_cod_data_source_file cg4007394_si_002.cif
_cod_data_source_block 1
_cod_depositor_comments
;
The following automatic conversions were performed:

'_symmetry_cell_setting' value 'Monoclinic' changed to 'monoclinic'
according to /home/saulius/struct/CIF-dictionaries/cif_core.dic
dictionary named 'cif_core.dic' version 2.4.2 from
2011-04-26.

'_atom_sites_solution_primary' value 'Direct' changed to
'direct' according to
/home/saulius/struct/CIF-dictionaries/cif_core.dic dictionary named
'cif_core.dic' version 2.4.2 from 2011-04-26.

Automatic conversion script
Id: cif_fix_values 1891 2012-01-12 08:04:46Z andrius 
;
_cod_original_sg_symbol_H-M 'P 1 21/c 1 '
_cod_original_formula_sum 'C25.00 H30 Cl1.00 N1.00 O3.00'
_cod_database_code 4508402

loop_
_symmetry_equiv_pos_as_xyz
x,y,z
-x,-y,-z
-x,y+1/2,-z+1/2
x,-y+1/2,z+1/2

loop_
_atom_site_label
_atom_site_type_symbol
_atom_site_fract_x
_atom_site_fract_y
_atom_site_fract_z
_atom_site_U_iso_or_equiv
_atom_site_occupancy
_atom_site_adp_type
_atom_site_refinement_flags_posn
_atom_site_refinement_flags_occupancy
_atom_site_disorder_assembly
_atom_site_disorder_group
Cl1 Cl 0.46245(6) 0.84404(6) 0.62462(3) 0.0344 0.8090(8) Uani . P 1 1
O1 O 0.29316(14) 0.80119(15) 0.25640(9) 0.0282 0.8090(8) Uani . P 1 1
O2 O 0.28405(17) 0.93249(17) 0.15954(10) 0.0389 0.8090(8) Uani . P 1 1
O3 O 0.20244(16) 0.62438(16) 0.16436(10) 0.0304 0.8090(8) Uani . P 1 1
N1 N 0.55077(15) 0.7505(3) 0.42958(9) 0.0294 0.8090(8) Uani . P 1 1
C1 C 0.2534(2) 0.8386(2) 0.18517(14) 0.0262 0.8090(8) Uani . P 1 1
C2 C 0.15850(17) 0.7459(3) 0.14509(11) 0.0259 0.8090(8) Uani . P 1 1
C9 C 0.12624(18) 0.7612(3) 0.05894(12) 0.0245 0.8090(8) Uani . P 1 1
C10 C 0.1151(3) 0.8735(3) 0.02351(16) 0.0326 0.8090(8) Uani . P 1 1
C13 C 0.0765(3) 0.8812(3) -0.05467(16) 0.0377 0.8090(8) Uani . P 1 1
C12 C 0.0476(2) 0.7776(3) -0.09769(14) 0.0354 0.8090(8) Uani . P 1 1
C11 C 0.0576(3) 0.6661(3) -0.06283(16) 0.0369 0.8090(8) Uani . P 1 1
C14 C 0.0978(3) 0.6569(3) 0.01528(16) 0.0328 0.8090(8) Uani . P 1 1
C3 C 0.03689(18) 0.7650(2) 0.17577(11) 0.0237 0.8090(8) Uani . P 1 1
C4 C 0.0001(2) 0.8775(2) 0.19822(14) 0.0292 0.8090(8) Uani . P 1 1
C5 C -0.1148(3) 0.8920(3) 0.21961(15) 0.0396 0.8090(8) Uani . P 1 1
C6 C -0.1924(3) 0.7937(3) 0.21815(16) 0.0452 0.8090(8) Uani . P 1 1
C7 C -0.1568(3) 0.6802(3) 0.19672(17) 0.0474 0.8090(8) Uani . P 1 1
C8 C -0.0416(2) 0.6644(3) 0.17616(15) 0.0344 0.8090(8) Uani . P 1 1
C15 C 0.3861(2) 0.8764(2) 0.30449(13) 0.0271 0.8090(8) Uani . P 1 1
C21 C 0.5159(2) 0.8304(2) 0.29897(13) 0.0270 0.8090(8) Uani . P 1 1
C20 C 0.5557(2) 0.7184(2) 0.34737(13) 0.0278 0.8090(8) Uani . P 1 1
C19 C 0.4649(2) 0.6110(2) 0.33120(14) 0.0307 0.8090(8) Uani . P 1 1
C18 C 0.3698(3) 0.6337(3) 0.38345(17) 0.0330 0.8090(8) Uani . P 1 1
C17 C 0.41046(19) 0.7521(3) 0.42562(12) 0.0315 0.8090(8) Uani . P 1 1
C16 C 0.3588(3) 0.8675(3) 0.38401(16) 0.0303 0.8090(8) Uani . P 1 1
C25 C 0.6173(3) 0.8645(3) 0.46242(15) 0.0300 0.8090(8) Uani . P 1 1
C24 C 0.7529(3) 0.8280(3) 0.47848(18) 0.0399 0.8090(8) Uani . P 1 1
C23 C 0.7516(3) 0.6906(3) 0.4982(2) 0.0471 0.8090(8) Uani . P 1 1
C22 C 0.6159(3) 0.6538(3) 0.48316(16) 0.0388 0.8090(8) Uani . P 1 1
H31 H 0.2761 0.6158 0.1504 0.0380 0.8092(8) Uiso R P 1 1
H101 H 0.1321 0.9457 0.0530 0.0471 0.8090(8) Uiso R P 1 1
H131 H 0.0712 0.9599 -0.0774 0.0452 0.8090(8) Uiso R P 1 1
H121 H 0.0214 0.7842 -0.1509 0.0408 0.8090(8) Uiso R P 1 1
H111 H 0.0366 0.5943 -0.0922 0.0443 0.8090(8) Uiso R P 1 1
H141 H 0.1055 0.5782 0.0382 0.0420 0.8090(8) Uiso R P 1 1
H41 H 0.0545 0.9455 0.1993 0.0353 0.8090(8) Uiso R P 1 1
H51 H -0.1383 0.9697 0.2360 0.0429 0.8090(8) Uiso R P 1 1
H61 H -0.2721 0.8050 0.2308 0.0491 0.8090(8) Uiso R P 1 1
H71 H -0.2111 0.6122 0.1967 0.0512 0.8090(8) Uiso R P 1 1
H81 H -0.0167 0.5859 0.1617 0.0410 0.8090(8) Uiso R P 1 1
H151 H 0.3777 0.9591 0.2882 0.0312 0.8090(8) Uiso R P 1 1
H211 H 0.5738 0.8944 0.3145 0.0296 0.8090(8) Uiso R P 1 1
H212 H 0.5167 0.8100 0.2478 0.0296 0.8090(8) Uiso R P 1 1
H201 H 0.6372 0.6937 0.3427 0.0321 0.8090(8) Uiso R P 1 1
H192 H 0.4256 0.6110 0.2795 0.0345 0.8090(8) Uiso R P 1 1
H191 H 0.5075 0.5357 0.3430 0.0345 0.8090(8) Uiso R P 1 1
H181 H 0.3710 0.5671 0.4175 0.0354 0.8090(8) Uiso R P 1 1
H182 H 0.2889 0.6419 0.3539 0.0354 0.8090(8) Uiso R P 1 1
H171 H 0.3896 0.7501 0.4774 0.0372 0.8090(8) Uiso R P 1 1
H161 H 0.2714 0.8704 0.3816 0.0376 0.8090(8) Uiso R P 1 1
H162 H 0.3966 0.9357 0.4119 0.0376 0.8090(8) Uiso R P 1 1
H251 H 0.5911 0.8875 0.5078 0.0368 0.8090(8) Uiso R P 1 1
H252 H 0.6035 0.9304 0.4275 0.0368 0.8090(8) Uiso R P 1 1
H242 H 0.7891 0.8390 0.4349 0.0413 0.8090(8) Uiso R P 1 1
H241 H 0.7987 0.8735 0.5193 0.0413 0.8090(8) Uiso R P 1 1
H231 H 0.7964 0.6431 0.4681 0.0553 0.8090(8) Uiso R P 1 1
H232 H 0.7858 0.6783 0.5501 0.0553 0.8090(8) Uiso R P 1 1
H221 H 0.5834 0.6534 0.5285 0.0429 0.8090(8) Uiso R P 1 1
H222 H 0.6053 0.5753 0.4603 0.0429 0.8090(8) Uiso R P 1 1
Cl31 Cl 0.46245(6) 0.65596(6) 0.62462(3) 0.0344 0.1910(8) Uani . P 1 2
O31 O 0.29316(14) 0.69881(15) 0.25640(9) 0.0282 0.1910(8) Uani . P 1 2
O32 O 0.28405(17) 0.56751(17) 0.15954(10) 0.0389 0.1910(8) Uani . P 1 2
O33 O 0.20244(16) 0.87562(16) 0.16436(10) 0.0304 0.1910(8) Uani . P 1 2
N31 N 0.55077(15) 0.7495(3) 0.42958(9) 0.0294 0.1910(8) Uani . P 1 2
C31 C 0.2534(2) 0.6614(2) 0.18517(14) 0.0262 0.1910(8) Uani . P 1 2
C32 C 0.15850(17) 0.7541(3) 0.14509(11) 0.0259 0.1910(8) Uani . P 1 2
C39 C 0.12624(18) 0.7388(3) 0.05894(12) 0.0245 0.1910(8) Uani . P 1 2
C40 C 0.1151(3) 0.6265(3) 0.02351(16) 0.0326 0.1910(8) Uani . P 1 2
C41 C 0.0765(3) 0.6188(3) -0.05467(16) 0.0377 0.1910(8) Uani . P 1 2
C42 C 0.0476(2) 0.7224(3) -0.09769(14) 0.0354 0.1910(8) Uani . P 1 2
C43 C 0.0576(3) 0.8339(3) -0.06283(16) 0.0369 0.1910(8) Uani . P 1 2
C44 C 0.0978(3) 0.8431(3) 0.01528(16) 0.0328 0.1910(8) Uani . P 1 2
C33 C 0.03689(18) 0.7350(2) 0.17577(11) 0.0237 0.1910(8) Uani . P 1 2
C34 C 0.0001(2) 0.6225(2) 0.19822(14) 0.0292 0.1910(8) Uani . P 1 2
C35 C -0.1148(3) 0.6080(3) 0.21961(15) 0.0396 0.1910(8) Uani . P 1 2
C36 C -0.1924(3) 0.7063(3) 0.21815(16) 0.0452 0.1910(8) Uani . P 1 2
C37 C -0.1568(3) 0.8198(3) 0.19672(17) 0.0474 0.1910(8) Uani . P 1 2
C38 C -0.0416(2) 0.8356(3) 0.17616(15) 0.0344 0.1910(8) Uani . P 1 2
C45 C 0.3861(2) 0.6236(2) 0.30449(13) 0.0271 0.1910(8) Uani . P 1 2
C51 C 0.5159(2) 0.6696(2) 0.29897(13) 0.0270 0.1910(8) Uani . P 1 2
C50 C 0.5557(2) 0.7816(2) 0.34737(13) 0.0278 0.1910(8) Uani . P 1 2
C49 C 0.4649(2) 0.8890(2) 0.33120(14) 0.0307 0.1910(8) Uani . P 1 2
C48 C 0.3698(3) 0.8663(3) 0.38345(17) 0.0330 0.1910(8) Uani . P 1 2
C47 C 0.41046(19) 0.7479(3) 0.42562(12) 0.0315 0.1910(8) Uani . P 1 2
C46 C 0.3588(3) 0.6325(3) 0.38401(16) 0.0303 0.1910(8) Uani . P 1 2
C55 C 0.6173(3) 0.6355(3) 0.46242(15) 0.0300 0.1910(8) Uani . P 1 2
C54 C 0.7529(3) 0.6720(3) 0.47848(18) 0.0399 0.1910(8) Uani . P 1 2
C53 C 0.7516(3) 0.8094(3) 0.4982(2) 0.0471 0.1910(8) Uani . P 1 2
C52 C 0.6159(3) 0.8462(3) 0.48316(16) 0.0388 0.1910(8) Uani . P 1 2
H301 H 0.2761 0.8842 0.1504 0.0380 0.1908(8) Uiso R P 1 2
H401 H 0.1321 0.5543 0.0530 0.0471 0.1910(8) Uiso R P 1 2
H411 H 0.0712 0.5401 -0.0774 0.0452 0.1910(8) Uiso R P 1 2
H421 H 0.0214 0.7158 -0.1509 0.0408 0.1910(8) Uiso R P 1 2
H431 H 0.0366 0.9057 -0.0922 0.0443 0.1910(8) Uiso R P 1 2
H441 H 0.1055 0.9218 0.0382 0.0420 0.1910(8) Uiso R P 1 2
H341 H 0.0545 0.5545 0.1993 0.0353 0.1910(8) Uiso R P 1 2
H351 H -0.1383 0.5303 0.2360 0.0429 0.1910(8) Uiso R P 1 2
H361 H -0.2721 0.6950 0.2308 0.0491 0.1910(8) Uiso R P 1 2
H371 H -0.2111 0.8878 0.1967 0.0512 0.1910(8) Uiso R P 1 2
H381 H -0.0167 0.9141 0.1617 0.0410 0.1910(8) Uiso R P 1 2
H451 H 0.3777 0.5409 0.2882 0.0312 0.1910(8) Uiso R P 1 2
H511 H 0.5738 0.6056 0.3145 0.0296 0.1910(8) Uiso R P 1 2
H512 H 0.5167 0.6900 0.2478 0.0296 0.1910(8) Uiso R P 1 2
H501 H 0.6372 0.8063 0.3427 0.0321 0.1910(8) Uiso R P 1 2
H491 H 0.4256 0.8890 0.2795 0.0345 0.1910(8) Uiso R P 1 2
H492 H 0.5075 0.9643 0.3430 0.0345 0.1910(8) Uiso R P 1 2
H481 H 0.3710 0.9329 0.4175 0.0354 0.1910(8) Uiso R P 1 2
H482 H 0.2889 0.8581 0.3539 0.0354 0.1910(8) Uiso R P 1 2
H471 H 0.3896 0.7499 0.4774 0.0372 0.1910(8) Uiso R P 1 2
H461 H 0.2714 0.6296 0.3816 0.0376 0.1910(8) Uiso R P 1 2
H462 H 0.3966 0.5643 0.4119 0.0376 0.1910(8) Uiso R P 1 2
H551 H 0.5911 0.6125 0.5078 0.0368 0.1910(8) Uiso R P 1 2
H552 H 0.6035 0.5696 0.4275 0.0368 0.1910(8) Uiso R P 1 2
H541 H 0.7891 0.6610 0.4349 0.0413 0.1910(8) Uiso R P 1 2
H542 H 0.7987 0.6265 0.5193 0.0413 0.1910(8) Uiso R P 1 2
H531 H 0.7964 0.8569 0.4681 0.0553 0.1910(8) Uiso R P 1 2
H532 H 0.7858 0.8217 0.5501 0.0553 0.1910(8) Uiso R P 1 2
H521 H 0.5834 0.8466 0.5285 0.0429 0.1910(8) Uiso R P 1 2
H522 H 0.6053 0.9247 0.4603 0.0429 0.1910(8) Uiso R P 1 2

loop_
_atom_site_aniso_label
_atom_site_aniso_U_11
_atom_site_aniso_U_22
_atom_site_aniso_U_33
_atom_site_aniso_U_23
_atom_site_aniso_U_13
_atom_site_aniso_U_12
Cl1 0.0352(3) 0.0379(3) 0.0302(3) 0.0019(3) 0.0063(2) -0.0051(3)
O1 0.0246(8) 0.0308(8) 0.0260(8) 0.0011(7) -0.0032(6) -0.0036(7)
O2 0.0425(10) 0.0309(10) 0.0386(10) 0.0080(8) -0.0049(8) -0.0092(8)
O3 0.0308(9) 0.0239(9) 0.0358(10) 0.0037(7) 0.0041(7) 0.0011(7)
N1 0.0262(8) 0.0338(9) 0.0264(8) 0.0009(12) 0.0004(7) 0.0009(12)
C1 0.0191(11) 0.0276(12) 0.0306(12) 0.0010(10) 0.0014(9) 0.0004(9)
C2 0.0223(9) 0.0261(10) 0.0288(10) -0.0002(13) 0.0031(7) -0.0013(12)
C9 0.0204(9) 0.0246(12) 0.0283(10) -0.0034(11) 0.0038(7) -0.0003(11)
C10 0.0395(15) 0.0231(13) 0.0320(14) 0.0007(11) -0.0019(11) -0.0048(11)
C13 0.0418(15) 0.0348(16) 0.0333(14) 0.0066(12) -0.0011(12) -0.0036(12)
C12 0.0319(12) 0.046(2) 0.0281(12) -0.0038(11) 0.0044(9) 0.0001(11)
C11 0.0430(16) 0.0332(15) 0.0329(14) -0.0105(12) 0.0031(12) -0.0004(12)
C14 0.0372(15) 0.0230(13) 0.0365(14) 0.0008(11) 0.0027(11) 0.0022(11)
C3 0.0222(9) 0.0236(13) 0.0244(9) 0.0014(10) 0.0017(7) -0.0037(10)
C4 0.0295(13) 0.0274(13) 0.0299(12) 0.0004(10) 0.0033(10) 0.0033(10)
C5 0.0368(14) 0.0458(17) 0.0369(14) 0.0004(13) 0.0090(11) 0.0134(13)
C6 0.0272(14) 0.073(2) 0.0376(15) 0.0013(14) 0.0122(11) 0.0036(13)
C7 0.0362(16) 0.063(2) 0.0464(17) -0.0050(16) 0.0165(13) -0.0213(15)
C8 0.0358(14) 0.0308(14) 0.0366(14) -0.0034(11) 0.0069(11) -0.0077(11)
C15 0.0247(11) 0.0241(11) 0.0299(12) -0.0015(10) -0.0019(9) -0.0009(9)
C21 0.0269(12) 0.0269(12) 0.0270(11) -0.0016(10) 0.0042(9) -0.0026(10)
C20 0.0248(11) 0.0285(14) 0.0307(12) -0.0011(9) 0.0062(9) 0.0031(9)
C19 0.0336(13) 0.0256(12) 0.0315(13) -0.0004(10) 0.0025(10) 0.0022(10)
C18 0.0274(14) 0.0365(16) 0.0339(15) 0.0057(13) 0.0025(12) -0.0053(12)
C17 0.0264(10) 0.0387(12) 0.0302(10) -0.0027(15) 0.0072(8) -0.0025(15)
C16 0.0254(13) 0.0331(15) 0.0326(15) -0.0052(12) 0.0056(11) 0.0021(11)
C25 0.0331(14) 0.0297(13) 0.0258(13) 0.0016(10) 0.0013(10) -0.0003(11)
C24 0.0316(14) 0.0433(17) 0.0412(16) 0.0033(13) -0.0026(12) -0.0003(12)
C23 0.0393(17) 0.0437(17) 0.0500(19) -0.0064(15) -0.0128(14) 0.0071(13)
C22 0.0436(16) 0.0344(15) 0.0328(15) 0.0040(12) -0.0074(12) 0.0020(13)
Cl31 0.0352(3) 0.0379(3) 0.0302(3) -0.0019(3) 0.0063(2) 0.0051(3)
O31 0.0246(8) 0.0308(8) 0.0260(8) -0.0011(7) -0.0032(6) 0.0036(7)
O32 0.0425(10) 0.0309(10) 0.0386(10) -0.0080(8) -0.0049(8) 0.0092(8)
O33 0.0308(9) 0.0239(9) 0.0358(10) -0.0037(7) 0.0041(7) -0.0011(7)
N31 0.0262(8) 0.0338(9) 0.0264(8) -0.0009(12) 0.0004(7) -0.0009(12)
C31 0.0191(11) 0.0276(12) 0.0306(12) -0.0010(10) 0.0014(9) -0.0004(9)
C32 0.0223(9) 0.0261(10) 0.0288(10) 0.0002(13) 0.0031(7) 0.0013(12)
C39 0.0204(9) 0.0246(12) 0.0283(10) 0.0034(11) 0.0038(7) 0.0003(11)
C40 0.0395(15) 0.0231(13) 0.0320(14) -0.0007(11) -0.0019(11) 0.0048(11)
C41 0.0418(15) 0.0348(16) 0.0333(14) -0.0066(12) -0.0011(12) 0.0036(12)
C42 0.0319(12) 0.046(2) 0.0281(12) 0.0038(11) 0.0044(9) -0.0001(11)
C43 0.0430(16) 0.0332(15) 0.0329(14) 0.0105(12) 0.0031(12) 0.0004(12)
C44 0.0372(15) 0.0230(13) 0.0365(14) -0.0008(11) 0.0027(11) -0.0022(11)
C33 0.0222(9) 0.0236(13) 0.0244(9) -0.0014(10) 0.0017(7) 0.0037(10)
C34 0.0295(13) 0.0274(13) 0.0299(12) -0.0004(10) 0.0033(10) -0.0033(10)
C35 0.0368(14) 0.0458(17) 0.0369(14) -0.0004(13) 0.0090(11) -0.0134(13)
C36 0.0272(14) 0.073(2) 0.0376(15) -0.0013(14) 0.0122(11) -0.0036(13)
C37 0.0362(16) 0.063(2) 0.0464(17) 0.0050(16) 0.0165(13) 0.0213(15)
C38 0.0358(14) 0.0308(14) 0.0366(14) 0.0034(11) 0.0069(11) 0.0077(11)
C45 0.0247(11) 0.0241(11) 0.0299(12) 0.0015(10) -0.0019(9) 0.0009(9)
C51 0.0269(12) 0.0269(12) 0.0270(11) 0.0016(10) 0.0042(9) 0.0026(10)
C50 0.0248(11) 0.0285(14) 0.0307(12) 0.0011(9) 0.0062(9) -0.0031(9)
C49 0.0336(13) 0.0256(12) 0.0315(13) 0.0004(10) 0.0025(10) -0.0022(10)
C48 0.0274(14) 0.0365(16) 0.0339(15) -0.0057(13) 0.0025(12) 0.0053(12)
C47 0.0264(10) 0.0387(12) 0.0302(10) 0.0027(15) 0.0072(8) 0.0025(15)
C46 0.0254(13) 0.0331(15) 0.0326(15) 0.0052(12) 0.0056(11) -0.0021(11)
C55 0.0331(14) 0.0297(13) 0.0258(13) -0.0016(10) 0.0013(10) 0.0003(11)
C54 0.0316(14) 0.0433(17) 0.0412(16) -0.0033(13) -0.0026(12) 0.0003(12)
C53 0.0393(17) 0.0437(17) 0.0500(19) 0.0064(15) -0.0128(14) -0.0071(13)
C52 0.0436(16) 0.0344(15) 0.0328(15) -0.0040(12) -0.0074(12) -0.0020(13)

loop_
_atom_type_symbol
_atom_type_scat_dispersion_real
_atom_type_scat_dispersion_imag
_atom_type_scat_Cromer_Mann_a1
_atom_type_scat_Cromer_Mann_b1
_atom_type_scat_Cromer_Mann_a2
_atom_type_scat_Cromer_Mann_b2
_atom_type_scat_Cromer_Mann_a3
_atom_type_scat_Cromer_Mann_b3
_atom_type_scat_Cromer_Mann_a4
_atom_type_scat_Cromer_Mann_b4
_atom_type_scat_Cromer_Mann_c
_atom_type_scat_source
C 0.0181 0.0091 2.3100 20.8439 1.0200 10.2075 1.5886 0.5687 0.8650 51.6512 0.2156 'International Tables Vol C 4.2.6.8 and 6.1.1.4'
H 0.0000 0.0000 0.4930 10.5109 0.3229 26.1257 0.1402 3.1424 0.0408 57.7998 0.0030 'International Tables Vol C 4.2.6.8 and 6.1.1.4'
N 0.0311 0.0180 12.2126 0.0057 3.1322 9.8933 2.0125 28.9975 1.1663 0.5826 -11.5290 'International Tables Vol C 4.2.6.8 and 6.1.1.4'
Cl 0.3639 0.7018 11.4604 0.0104 7.1964 1.1662 6.2556 18.5194 1.6455 47.7784 -9.5574 'International Tables Vol C 4.2.6.8 and 6.1.1.4'
O 0.0492 0.0322 3.0485 13.2771 2.2868 5.7011 1.5463 0.3239 0.8670 32.9089 0.2508 'International Tables Vol C 4.2.6.8 and 6.1.1.4'

loop_
_geom_angle_atom_site_label_1
_geom_angle_atom_site_label_2
_geom_angle_atom_site_label_3
_geom_angle
_geom_angle_publ_flag
C1 O1 C15 117.59(18) yes
C2 O3 H31 108.0 no
C20 N1 C17 99.99(15) yes
C20 N1 C25 117.9(2) yes
C17 N1 C25 114.7(2) yes
C20 N1 C22 111.0(2) yes
C17 N1 C22 112.9(2) yes
C25 N1 C22 100.91(17) yes
O1 C1 O2 124.5(2) yes
O1 C1 C2 108.7(2) yes
O2 C1 C2 126.7(2) yes
C1 C2 O3 109.28(18) yes
C1 C2 C9 114.4(2) yes
O3 C2 C9 110.5(2) yes
C1 C2 C3 107.2(2) yes
O3 C2 C3 108.1(2) yes
C9 C2 C3 107.13(16) yes
C2 C9 C10 123.3(3) yes
C2 C9 C14 118.0(3) yes
C10 C9 C14 118.5(2) yes
C9 C10 C13 120.3(3) yes
C9 C10 H101 119.2 no
C13 C10 H101 120.4 no
C10 C13 C12 120.9(3) yes
C10 C13 H131 118.3 no
C12 C13 H131 120.8 no
C13 C12 C11 119.0(2) yes
C13 C12 H121 120.1 no
C11 C12 H121 120.9 no
C12 C11 C14 120.7(3) yes
C12 C11 H111 119.3 no
C14 C11 H111 120.0 no
C11 C14 C9 120.5(3) yes
C11 C14 H141 119.2 no
C9 C14 H141 120.3 no
C2 C3 C4 122.9(2) yes
C2 C3 C8 117.8(2) yes
C4 C3 C8 119.2(2) yes
C3 C4 C5 120.7(3) yes
C3 C4 H41 119.2 no
C5 C4 H41 120.1 no
C4 C5 C6 119.8(3) yes
C4 C5 H51 119.9 no
C6 C5 H51 120.4 no
C5 C6 C7 120.4(2) yes
C5 C6 H61 119.3 no
C7 C6 H61 120.3 no
C6 C7 C8 120.3(3) yes
C6 C7 H71 119.6 no
C8 C7 H71 120.1 no
C3 C8 C7 119.6(3) yes
C3 C8 H81 120.1 no
C7 C8 H81 120.3 no
O1 C15 C21 109.33(19) yes
O1 C15 C16 106.6(2) yes
C21 C15 C16 112.9(2) yes
O1 C15 H151 109.5 no
C21 C15 H151 109.3 no
C16 C15 H151 109.1 no
C15 C21 C20 113.51(19) yes
C15 C21 H211 108.5 no
C20 C21 H211 108.6 no
C15 C21 H212 108.5 no
C20 C21 H212 108.3 no
H211 C21 H212 109.5 no
N1 C20 C21 108.22(19) yes
N1 C20 C19 102.78(19) yes
C21 C20 C19 113.6(2) yes
N1 C20 H201 110.6 no
C21 C20 H201 110.6 no
C19 C20 H201 110.7 no
C20 C19 C18 104.3(2) yes
C20 C19 H192 110.2 no
C18 C19 H192 111.3 no
C20 C19 H191 110.3 no
C18 C19 H191 111.1 no
H192 C19 H191 109.5 no
C19 C18 C17 105.8(2) yes
C19 C18 H181 109.8 no
C17 C18 H181 111.1 no
C19 C18 H182 109.7 no
C17 C18 H182 110.8 no
H181 C18 H182 109.5 no
N1 C17 C18 102.2(2) yes
N1 C17 C16 108.2(2) yes
C18 C17 C16 114.19(17) yes
N1 C17 H171 111.0 no
C18 C17 H171 110.4 no
C16 C17 H171 110.5 no
C17 C16 C15 113.4(2) yes
C17 C16 H161 109.3 no
C15 C16 H161 109.1 no
C17 C16 H162 107.7 no
C15 C16 H162 107.8 no
H161 C16 H162 109.5 no
N1 C25 C24 104.1(2) yes
N1 C25 H251 110.9 no
C24 C25 H251 110.3 no
N1 C25 H252 111.2 no
C24 C25 H252 110.8 no
H251 C25 H252 109.5 no
C25 C24 C23 104.4(3) yes
C25 C24 H242 110.7 no
C23 C24 H242 109.6 no
C25 C24 H241 111.7 no
C23 C24 H241 110.9 no
H242 C24 H241 109.5 no
C24 C23 C22 105.5(3) yes
C24 C23 H231 111.8 no
C22 C23 H231 110.3 no
C24 C23 H232 110.2 no
C22 C23 H232 109.5 no
H231 C23 H232 109.5 no
N1 C22 C23 105.0(2) yes
N1 C22 H221 110.1 no
C23 C22 H221 111.1 no
N1 C22 H222 110.3 no
C23 C22 H222 110.8 no
H221 C22 H222 109.5 no
C31 O31 C45 117.59(18) yes
C32 O33 H301 108.0 no
C50 N31 C47 99.99(15) yes
C50 N31 C55 117.9(2) yes
C47 N31 C55 114.7(2) yes
C50 N31 C52 111.0(2) yes
C47 N31 C52 112.9(2) yes
C55 N31 C52 100.91(17) yes
O31 C31 O32 124.5(2) yes
O31 C31 C32 108.7(2) yes
O32 C31 C32 126.7(2) yes
C31 C32 O33 109.28(18) yes
C31 C32 C39 114.4(2) yes
O33 C32 C39 110.5(2) yes
C31 C32 C33 107.2(2) yes
O33 C32 C33 108.1(2) yes
C39 C32 C33 107.13(16) yes
C32 C39 C40 123.3(3) yes
C32 C39 C44 118.0(3) yes
C40 C39 C44 118.5(2) yes
C39 C40 C41 120.3(3) yes
C39 C40 H401 119.2 no
C41 C40 H401 120.4 no
C40 C41 C42 120.9(3) yes
C40 C41 H411 118.3 no
C42 C41 H411 120.8 no
C41 C42 C43 119.0(2) yes
C41 C42 H421 120.1 no
C43 C42 H421 120.9 no
C42 C43 C44 120.7(3) yes
C42 C43 H431 119.3 no
C44 C43 H431 120.0 no
C43 C44 C39 120.5(3) yes
C43 C44 H441 119.2 no
C39 C44 H441 120.3 no
C32 C33 C34 122.9(2) yes
C32 C33 C38 117.8(2) yes
C34 C33 C38 119.2(2) yes
C33 C34 C35 120.7(3) yes
C33 C34 H341 119.2 no
C35 C34 H341 120.1 no
C34 C35 C36 119.8(3) yes
C34 C35 H351 119.9 no
C36 C35 H351 120.4 no
C35 C36 C37 120.4(2) yes
C35 C36 H361 119.3 no
C37 C36 H361 120.3 no
C36 C37 C38 120.3(3) yes
C36 C37 H371 119.6 no
C38 C37 H371 120.1 no
C33 C38 C37 119.6(3) yes
C33 C38 H381 120.1 no
C37 C38 H381 120.3 no
O31 C45 C51 109.33(19) yes
O31 C45 C46 106.6(2) yes
C51 C45 C46 112.9(2) yes
O31 C45 H451 109.5 no
C51 C45 H451 109.3 no
C46 C45 H451 109.1 no
C45 C51 C50 113.51(19) yes
C45 C51 H511 108.5 no
C50 C51 H511 108.6 no
C45 C51 H512 108.5 no
C50 C51 H512 108.3 no
H511 C51 H512 109.5 no
N31 C50 C51 108.22(19) yes
N31 C50 C49 102.78(19) yes
C51 C50 C49 113.6(2) yes
N31 C50 H501 110.6 no
C51 C50 H501 110.6 no
C49 C50 H501 110.7 no
C50 C49 C48 104.3(2) yes
C50 C49 H491 110.2 no
C48 C49 H491 111.3 no
C50 C49 H492 110.3 no
C48 C49 H492 111.1 no
H491 C49 H492 109.5 no
C49 C48 C47 105.8(2) yes
C49 C48 H481 109.8 no
C47 C48 H481 111.1 no
C49 C48 H482 109.7 no
C47 C48 H482 110.8 no
H481 C48 H482 109.5 no
N31 C47 C48 102.2(2) yes
N31 C47 C46 108.2(2) yes
C48 C47 C46 114.19(17) yes
N31 C47 H471 111.0 no
C48 C47 H471 110.4 no
C46 C47 H471 110.5 no
C47 C46 C45 113.4(2) yes
C47 C46 H461 109.3 no
C45 C46 H461 109.1 no
C47 C46 H462 107.7 no
C45 C46 H462 107.8 no
H461 C46 H462 109.5 no
N31 C55 C54 104.1(2) yes
N31 C55 H551 110.9 no
C54 C55 H551 110.3 no
N31 C55 H552 111.2 no
C54 C55 H552 110.8 no
H551 C55 H552 109.5 no
C55 C54 C53 104.4(3) yes
C55 C54 H541 110.7 no
C53 C54 H541 109.6 no
C55 C54 H542 111.7 no
C53 C54 H542 110.9 no
H541 C54 H542 109.5 no
C54 C53 C52 105.5(3) yes
C54 C53 H531 111.8 no
C52 C53 H531 110.3 no
C54 C53 H532 110.2 no
C52 C53 H532 109.5 no
H531 C53 H532 109.5 no
N31 C52 C53 105.0(2) yes
N31 C52 H521 110.1 no
C53 C52 H521 111.1 no
N31 C52 H522 110.3 no
C53 C52 H522 110.8 no
H521 C52 H522 109.5 no

loop_
_geom_bond_atom_site_label_1
_geom_bond_atom_site_label_2
_geom_bond_distance
_geom_bond_publ_flag
O1 C1 1.340(3) yes
O1 C15 1.461(3) yes
O2 C1 1.198(3) yes
O3 C2 1.433(4) yes
O3 H31 0.893 no
N1 C20 1.533(3) yes
N1 C17 1.525(2) yes
N1 C25 1.507(4) yes
N1 C22 1.517(4) yes
C1 C2 1.533(3) yes
C2 C9 1.536(3) yes
C2 C3 1.547(3) yes
C9 C10 1.378(4) yes
C9 C14 1.387(4) yes
C10 C13 1.396(4) yes
C10 H101 0.950 no
C13 C12 1.375(4) yes
C13 H131 0.950 no
C12 C11 1.366(4) yes
C12 H121 0.950 no
C11 C14 1.398(4) yes
C11 H111 0.950 no
C14 H141 0.950 no
C3 C4 1.377(4) yes
C3 C8 1.396(3) yes
C4 C5 1.392(4) yes
C4 H41 0.950 no
C5 C6 1.366(4) yes
C5 H51 0.950 no
C6 C7 1.376(4) yes
C6 H61 0.950 no
C7 C8 1.390(4) yes
C7 H71 0.950 no
C8 H81 0.950 no
C15 C21 1.527(3) yes
C15 C16 1.520(4) yes
C15 H151 0.950 no
C21 C20 1.519(3) yes
C21 H211 0.950 no
C21 H212 0.950 no
C20 C19 1.531(3) yes
C20 H201 0.950 no
C19 C18 1.547(4) yes
C19 H192 0.950 no
C19 H191 0.950 no
C18 C17 1.524(4) yes
C18 H181 0.950 no
C18 H182 0.950 no
C17 C16 1.520(4) yes
C17 H171 1.000 no
C16 H161 0.950 no
C16 H162 0.950 no
C25 C24 1.512(4) yes
C25 H251 0.950 no
C25 H252 0.950 no
C24 C23 1.544(4) yes
C24 H242 0.950 no
C24 H241 0.950 no
C23 C22 1.513(4) yes
C23 H231 0.950 no
C23 H232 0.950 no
C22 H221 0.950 no
C22 H222 0.950 no
O31 C31 1.340(3) yes
O31 C45 1.461(3) yes
O32 C31 1.198(3) yes
O33 C32 1.433(4) yes
O33 H301 0.893 no
N31 C50 1.533(3) yes
N31 C47 1.525(2) yes
N31 C55 1.507(4) yes
N31 C52 1.517(4) yes
C31 C32 1.533(3) yes
C32 C39 1.536(3) yes
C32 C33 1.547(3) yes
C39 C40 1.378(4) yes
C39 C44 1.387(4) yes
C40 C41 1.396(4) yes
C40 H401 0.950 no
C41 C42 1.375(4) yes
C41 H411 0.950 no
C42 C43 1.366(4) yes
C42 H421 0.950 no
C43 C44 1.398(4) yes
C43 H431 0.950 no
C44 H441 0.950 no
C33 C34 1.377(4) yes
C33 C38 1.396(3) yes
C34 C35 1.392(4) yes
C34 H341 0.950 no
C35 C36 1.366(4) yes
C35 H351 0.950 no
C36 C37 1.376(4) yes
C36 H361 0.950 no
C37 C38 1.390(4) yes
C37 H371 0.950 no
C38 H381 0.950 no
C45 C51 1.527(3) yes
C45 C46 1.520(4) yes
C45 H451 0.950 no
C51 C50 1.519(3) yes
C51 H511 0.950 no
C51 H512 0.950 no
C50 C49 1.531(3) yes
C50 H501 0.950 no
C49 C48 1.547(4) yes
C49 H491 0.950 no
C49 H492 0.950 no
C48 C47 1.524(4) yes
C48 H481 0.950 no
C48 H482 0.950 no
C47 C46 1.520(4) yes
C47 H471 1.000 no
C46 H461 0.950 no
C46 H462 0.950 no
C55 C54 1.512(4) yes
C55 H551 0.950 no
C55 H552 0.950 no
C54 C53 1.544(4) yes
C54 H541 0.950 no
C54 H542 0.950 no
C53 C52 1.513(4) yes
C53 H531 0.950 no
C53 H532 0.950 no
C52 H521 0.950 no
C52 H522 0.950 no

loop_
_geom_hbond_atom_site_label_D
_geom_hbond_atom_site_label_H
_geom_hbond_atom_site_label_A
_geom_hbond_site_symmetry_A
_geom_hbond_angle_DHA
_geom_hbond_distance_DH
_geom_hbond_distance_HA
_geom_hbond_distance_DA
_geom_hbond_publ_flag
C4 H41 C35 3_555 135.81(10) 0.950 2.316 3.069(4) yes
C5 H51 C34 3_555 126.15(9) 0.950 2.412 3.069(4) yes
C21 H211 O32 3_655 173.72(7) 0.950 2.439 3.385(4) yes
C19 H192 O32 . 163.14(8) 0.950 2.462 3.382(4) yes
C19 H192 C31 . 149.58(8) 0.950 2.358 3.213(4) yes
C51 H192 O32 . 136.5(2) 1.174 2.462 3.410(4) yes
C51 H192 C31 . 127.2(2) 1.174 2.358 3.207(4) yes
C19 H191 O2 3_645 141.42(7) 0.950 2.554 3.349(4) yes
C23 H232 C37 4_665 167.34(11) 0.950 2.600 3.533(4) yes
C34 H341 C5 3_545 135.81(10) 0.950 2.316 3.069(4) yes
C35 H351 C4 3_545 126.15(9) 0.950 2.412 3.069(4) yes
C51 H511 O2 3_645 173.72(7) 0.950 2.439 3.385(4) yes
C21 H491 O2 . 136.5(2) 1.174 2.462 3.410(4) yes
C21 H491 C1 . 127.2(2) 1.174 2.358 3.207(4) yes
C49 H491 O2 . 163.14(8) 0.950 2.462 3.382(4) yes
C49 H491 C1 . 149.58(8) 0.950 2.358 3.213(4) yes
C49 H492 O32 3_655 141.42(7) 0.950 2.554 3.349(4) yes
C53 H532 C7 4_665 167.34(11) 0.950 2.600 3.533(4) yes
